data_1540564
loop_
_publ_author_name
'Gregson, Matthew'
'Chilton, Nicholas F.'
'Ariciu, Ana-Maria'
'Tuna, Floriana'
'Crowe, Iain F.'
'Lewis, William'
'Blake, Alexander J.'
'Collison, David'
'McInnes, Eric J. L.'
'Winpenny, Richard E. P.'
'Liddle, Stephen T.'

_publ_section_title
;
 A monometallic lanthanide bis(methanediide) single molecule magnet with a
 large energy barrier and complex spin relaxation behaviour
;
_journal_issue 1
_journal_name_full 'Chem. Sci.'
_journal_page_first 155
_journal_paper_doi 10.1039/C5SC03111G
_journal_volume 7
_journal_year 2016
_chemical_formula_moiety 'C62 H77 Dy N4 P4 Si4'
_chemical_formula_sum 'C62 H77 Dy N4 P4 Si4'
_chemical_formula_weight 1277.02
_chemical_name_systematic
;
 ?
;
_space_group_crystal_system monoclinic
_space_group_IT_number 15
_space_group_name_Hall '-C 2yc'
_space_group_name_H-M_alt 'C 1 2/c 1'
_symmetry_space_group_name_Hall '-C 2yc'
_symmetry_space_group_name_H-M 'C 1 2/c 1'
_atom_sites_solution_hydrogens geom
_atom_sites_solution_primary direct
_atom_sites_solution_secondary difmap
_audit_creation_date 2013-12-20
_audit_creation_method
;
Olex2 1.2
(compiled 2013.11.15 svn.r2834 for OlexSys, GUI svn.r4720)
;
_audit_update_record
;
2015-03-13 deposited with the CCDC.
2015-11-23 downloaded from the CCDC.
;
_cell_angle_alpha 90
_cell_angle_beta 132.690(6)
_cell_angle_gamma 90
_cell_formula_units_Z 8
_cell_length_a 31.7145(11)
_cell_length_b 25.7230(4)
_cell_length_c 20.9468(7)
_cell_measurement_reflns_used 21121
_cell_measurement_temperature 120(2)
_cell_measurement_theta_max 74.4720
_cell_measurement_theta_min 4.2270
_cell_volume 12560.4(14)
_computing_cell_refinement
;
CrysAlisPro, Agilent Technologies,
Version 1.171.36.32 (release 02-08-2013 CrysAlis171 .NET)
(compiled Aug  2 2013,16:46:58)
;
_computing_data_collection
;
CrysAlisPro, Agilent Technologies,
Version 1.171.36.32 (release 02-08-2013 CrysAlis171 .NET)
(compiled Aug  2 2013,16:46:58)
;
_computing_data_reduction
;
CrysAlisPro, Agilent Technologies,
Version 1.171.36.32 (release 02-08-2013 CrysAlis171 .NET)
(compiled Aug  2 2013,16:46:58)
;
_computing_molecular_graphics
;
O. V. Dolomanov, L. J. Bourhis, R. J. Gildea, J. A. K. Howard and H. Puschmann,
OLEX2: a complete structure solution, refinement and analysis program.
J. Appl. Cryst. (2009). 42, 339-341.
;
_computing_publication_material
;
O. V. Dolomanov, L. J. Bourhis, R. J. Gildea, J. A. K. Howard and H. Puschmann,
OLEX2: a complete structure solution, refinement and analysis program.
J. Appl. Cryst. (2009). 42, 339-341.
;
_computing_structure_refinement
;
SHELXL, G.M. Sheldrick, Acta Cryst.
(2008). A64, 112-122
;
_computing_structure_solution
;
SHELXS, G.M. Sheldrick, Acta Cryst.
(2008). A64, 112-122
;
_diffrn_ambient_temperature 120(2)
_diffrn_detector_area_resol_mean 10.3613
_diffrn_measured_fraction_theta_full 0.999
_diffrn_measured_fraction_theta_max 0.970
_diffrn_measurement_device_type 'SuperNova, Dual, Cu at zero, Atlas'
_diffrn_measurement_method '\w scans'
_diffrn_orient_matrix_UB_11 0.0653399000
_diffrn_orient_matrix_UB_12 -0.0088132000
_diffrn_orient_matrix_UB_13 0.0688188000
_diffrn_orient_matrix_UB_21 -0.0053739000
_diffrn_orient_matrix_UB_22 -0.0396458000
_diffrn_orient_matrix_UB_23 -0.0603202000
_diffrn_orient_matrix_UB_31 0.0083343000
_diffrn_orient_matrix_UB_32 0.0440496000
_diffrn_orient_matrix_UB_33 -0.0404158000
_diffrn_radiation_monochromator mirror
_diffrn_radiation_type CuK\a
_diffrn_radiation_wavelength 1.54184
_diffrn_reflns_av_R_equivalents 0.0313
_diffrn_reflns_av_unetI/netI 0.0260
_diffrn_reflns_laue_measured_fraction_full 0.999
_diffrn_reflns_laue_measured_fraction_max 0.970
_diffrn_reflns_limit_h_max 39
_diffrn_reflns_limit_h_min -28
_diffrn_reflns_limit_k_max 31
_diffrn_reflns_limit_k_min -29
_diffrn_reflns_limit_l_max 21
_diffrn_reflns_limit_l_min -26
_diffrn_reflns_number 37587
_diffrn_reflns_point_group_measured_fraction_full 0.999
_diffrn_reflns_point_group_measured_fraction_max 0.970
_diffrn_reflns_theta_full 67.684
_diffrn_reflns_theta_max 74.629
_diffrn_reflns_theta_min 3.792
_diffrn_source 'SuperNova (Cu) X-ray Source'
_exptl_absorpt_coefficient_mu 8.370
_exptl_absorpt_correction_T_max 0.800
_exptl_absorpt_correction_T_min 0.292
_exptl_absorpt_correction_type gaussian
_exptl_absorpt_process_details
;
CrysAlisPro, Agilent Technologies,
Version 1.171.36.32 (release 02-08-2013 CrysAlis171 .NET)
(compiled Aug  2 2013,16:46:58)
Numerical absorption correction based on gaussian integration over
            a multifaceted crystal model
;
_exptl_crystal_colour 'clear colourless'
_exptl_crystal_colour_lustre clear
_exptl_crystal_colour_primary colourless
_exptl_crystal_density_diffrn 1.351
_exptl_crystal_F_000 5272
_exptl_crystal_size_max 0.202
_exptl_crystal_size_mid 0.123
_exptl_crystal_size_min 0.0393
_refine_diff_density_max 0.656
_refine_diff_density_min -1.205
_refine_diff_density_rms 0.061
_refine_ls_extinction_method none
_refine_ls_goodness_of_fit_ref 1.037
_refine_ls_hydrogen_treatment mixed
_refine_ls_matrix_type full
_refine_ls_number_parameters 688
_refine_ls_number_reflns 12499
_refine_ls_number_restraints 0
_refine_ls_restrained_S_all 1.037
_refine_ls_R_factor_all 0.0257
_refine_ls_R_factor_gt 0.0245
_refine_ls_shift/su_max 0.003
_refine_ls_shift/su_mean 0.000
_refine_ls_structure_factor_coef Fsqd
_refine_ls_weighting_details 'w=1/[\s^2^(Fo^2^)+(0.0379P)^2^+9.2287P] where P=(Fo^2^+2Fc^2^)/3'
_refine_ls_weighting_scheme calc
_refine_ls_wR_factor_gt 0.0640
_refine_ls_wR_factor_ref 0.0650
_reflns_Friedel_coverage 0.000
_reflns_number_gt 12055
_reflns_number_total 12499
_reflns_threshold_expression 'I > 2\s(I)'
_cod_data_source_file c5sc03111g2.cif
_cod_data_source_block 1Dy
_cod_depositor_comments 'Adding full bibliography for 1540562--1540566.cif.'
_cod_original_cell_volume 12560.4(11)
_cod_database_code 1540564
_nottingham_internal_coll_name DYMGLA
_nottingham_internal_coll_number 13131
_nottingham_internal_coll_client MG/STL
_nottingham_internal_coll_type custom
_nottingham_internal_coll_frame_time '15.0000, 60.0000'
_nottingham_internal_coll_frame_width 1.0000
_nottingham_internal_coll_frame_method 'omega scans'
_nottingham_internal_coll_user Service
_nottingham_internal_coll_date 19/12/2013
_nottingham_internal_coll_location NOTTS
_nottingham_internal_process_user pczaw
_nottingham_internal_process_date 20/12/2013
_nottingham_internal_solution_user pcxmjg
_nottingham_internal_solution_date 20/12/2013
_nottingham_internal_refinement_user pcxmjg
_nottingham_internal_refinement_date 20/12/2013
_nottingham_internal_validation_date 16/1/2015
_nottingham_internal_validation_user pczwl
_nottingham_internal_archive_date 16/1/2015
_shelxl_version_number 2013-4
_chemical_oxdiff_formula 'C62 H77 Dy1 N4 P4 Si4'
_chemical_oxdiff_usercomment 'DYMGLA #13131 IN FOMBLIN FILM ON MICROMOUNT FOR MG/STL'
_shelx_space_group_comment
;
The symmetry employed for this shelxl refinement is uniquely defined
by the following loop, which should always be used as a source of
symmetry information in preference to the above space-group names.
They are only intended as comments.
;
_reflns_odcompleteness_completeness 99.89
_reflns_odcompleteness_iscentric 1
_reflns_odcompleteness_theta 67.13
_olex2_refinement_description
;
1. Fixed Uiso
 At 1.2 times of:
  All C(H) groups
 At 1.5 times of:
  All C(H,H,H) groups
2.a Ternary CH refined with riding coordinates:
 C32(H32)
2.b Aromatic/amide H refined with riding coordinates:
 C3(H3), C4(H4), C5(H5), C6(H6), C7(H7), C9(H9), C10(H10), C11(H11), C12(H12),
 C13(H13), C18(H18), C19(H19), C20(H20), C21(H21), C22(H22), C24(H24), C25(H25),
  C26(H26), C27(H27), C28(H28), C34(H34), C35(H35), C36(H36), C37(H37),
 C38(H38), C40(H40), C41(H41), C42(H42), C43(H43), C44(H44), C49(H49), C50(H50),
  C51(H51), C52(H52), C53(H53), C55(H55), C56(H56), C57(H57), C58(H58), C59(H59)
2.c Idealised Me refined as rotating group:
 C14(H14A,H14B,H14C), C15(H15A,H15B,H15C), C16(H16A,H16B,H16C), C29(H29A,H29B,
 H29C), C30(H30A,H30B,H30C), C31(H31A,H31B,H31C), C45(H45A,H45B,H45C), C46(H46A,
 H46B,H46C), C47(H47A,H47B,H47C), C60(H60A,H60B,H60C), C61(H61A,H61B,H61C),
 C62(H62A,H62B,H62C)
;

loop_
_space_group_symop_operation_xyz
'x, y, z'
'-x, y, -z+1/2'
'x+1/2, y+1/2, z'
'-x+1/2, y+1/2, -z+1/2'
'-x, -y, -z'
'x, -y, z-1/2'
'-x+1/2, -y+1/2, -z'
'x+1/2, -y+1/2, z-1/2'

loop_
_atom_site_label
_atom_site_type_symbol
_atom_site_fract_x
_atom_site_fract_y
_atom_site_fract_z
_atom_site_U_iso_or_equiv
_atom_site_adp_type
_atom_site_occupancy
_atom_site_site_symmetry_order
_atom_site_calc_flag
_atom_site_refinement_flags_posn
C1 C 0.33030(7) 0.59525(7) 0.84446(11) 0.0168(3) Uani 1 1 d .
C2 C 0.41848(7) 0.66383(7) 0.88231(11) 0.0173(4) Uani 1 1 d .
C3 C 0.41883(8) 0.63689(8) 0.82507(12) 0.0223(4) Uani 1 1 d .
H3 H 0.3880 0.6142 0.7834 0.027 Uiso 1 1 calc R
C4 C 0.46368(9) 0.64272(9) 0.82808(14) 0.0280(4) Uani 1 1 d .
H4 H 0.4633 0.6242 0.7885 0.034 Uiso 1 1 calc R
C5 C 0.50893(9) 0.67558(9) 0.88883(15) 0.0293(5) Uani 1 1 d .
H5 H 0.5395 0.6798 0.8906 0.035 Uiso 1 1 calc R
C6 C 0.50962(8) 0.70219(8) 0.94682(14) 0.0280(4) Uani 1 1 d .
H6 H 0.5407 0.7247 0.9886 0.034 Uiso 1 1 calc R
C7 C 0.46489(8) 0.69617(8) 0.94424(13) 0.0232(4) Uani 1 1 d .
H7 H 0.4659 0.7142 0.9849 0.028 Uiso 1 1 calc R
C8 C 0.38540(8) 0.66981(7) 0.97980(12) 0.0185(4) Uani 1 1 d .
C9 C 0.43409(9) 0.64409(9) 1.05162(13) 0.0275(4) Uani 1 1 d .
H9 H 0.4544 0.6215 1.0446 0.033 Uiso 1 1 calc R
C10 C 0.45328(10) 0.65104(10) 1.13325(14) 0.0374(5) Uani 1 1 d .
H10 H 0.4867 0.6334 1.1819 0.045 Uiso 1 1 calc R
C11 C 0.42373(11) 0.68375(10) 1.14429(14) 0.0382(5) Uani 1 1 d .
H11 H 0.4368 0.6885 1.2003 0.046 Uiso 1 1 calc R
C12 C 0.37519(10) 0.70936(10) 1.07327(14) 0.0323(5) Uani 1 1 d .
H12 H 0.3547 0.7317 1.0804 0.039 Uiso 1 1 calc R
C13 C 0.35629(8) 0.70248(8) 0.99147(13) 0.0232(4) Uani 1 1 d .
H13 H 0.3230 0.7204 0.9430 0.028 Uiso 1 1 calc R
C14 C 0.36517(9) 0.79491(8) 0.88615(13) 0.0277(4) Uani 1 1 d .
H14A H 0.3530 0.7973 0.9183 0.042 Uiso 1 1 calc GR
H14B H 0.3688 0.8299 0.8719 0.042 Uiso 1 1 calc GR
H14C H 0.4023 0.7771 0.9219 0.042 Uiso 1 1 calc GR
C15 C 0.33197(9) 0.76186(8) 0.71945(14) 0.0263(4) Uani 1 1 d .
H15A H 0.3710 0.7483 0.7543 0.039 Uiso 1 1 calc GR
H15B H 0.3308 0.7983 0.7046 0.039 Uiso 1 1 calc GR
H15C H 0.3054 0.7414 0.6661 0.039 Uiso 1 1 calc GR
C16 C 0.24272(8) 0.79529(8) 0.72376(12) 0.0205(4) Uani 1 1 d .
H16A H 0.2107 0.7762 0.6717 0.031 Uiso 1 1 calc GR
H16B H 0.2467 0.8291 0.7068 0.031 Uiso 1 1 calc GR
H16C H 0.2352 0.8005 0.7616 0.031 Uiso 1 1 calc GR
C17 C 0.36414(8) 0.50707(7) 0.80021(13) 0.0207(4) Uani 1 1 d .
C18 C 0.42378(9) 0.51022(10) 0.86623(15) 0.0331(5) Uani 1 1 d .
H18 H 0.4407 0.5250 0.9206 0.040 Uiso 1 1 calc R
C19 C 0.45859(10) 0.49200(11) 0.85326(18) 0.0428(6) Uani 1 1 d .
H19 H 0.4991 0.4943 0.8987 0.051 Uiso 1 1 calc R
C20 C 0.43442(12) 0.47045(10) 0.77429(19) 0.0418(6) Uani 1 1 d .
H20 H 0.4583 0.4581 0.7654 0.050 Uiso 1 1 calc R
C21 C 0.37552(12) 0.46695(9) 0.70843(17) 0.0361(5) Uani 1 1 d .
H21 H 0.3589 0.4519 0.6543 0.043 Uiso 1 1 calc R
C22 C 0.34037(10) 0.48540(8) 0.72122(14) 0.0263(4) Uani 1 1 d .
H22 H 0.2999 0.4831 0.6755 0.032 Uiso 1 1 calc R
C23 C 0.34884(7) 0.49021(8) 0.91347(12) 0.0190(4) Uani 1 1 d .
C24 C 0.36885(8) 0.51055(9) 0.99098(13) 0.0249(4) Uani 1 1 d .
H24 H 0.3686 0.5471 0.9973 0.030 Uiso 1 1 calc R
C25 C 0.38931(10) 0.47774(11) 1.05973(15) 0.0360(5) Uani 1 1 d .
H25 H 0.4032 0.4920 1.1129 0.043 Uiso 1 1 calc R
C26 C 0.38952(10) 0.42447(10) 1.05087(16) 0.0376(6) Uani 1 1 d .
H26 H 0.4026 0.4022 1.0974 0.045 Uiso 1 1 calc R
C27 C 0.37069(10) 0.40369(9) 0.97447(16) 0.0346(5) Uani 1 1 d .
H27 H 0.3712 0.3671 0.9686 0.041 Uiso 1 1 calc R
C28 C 0.35113(9) 0.43624(8) 0.90657(14) 0.0267(4) Uani 1 1 d .
H28 H 0.3391 0.4219 0.8546 0.032 Uiso 1 1 calc R
C29 C 0.20855(9) 0.44369(8) 0.78756(14) 0.0265(4) Uani 1 1 d .
H29A H 0.2452 0.4255 0.8308 0.040 Uiso 1 1 calc GR
H29B H 0.1769 0.4188 0.7590 0.040 Uiso 1 1 calc GR
H29C H 0.2046 0.4706 0.8164 0.040 Uiso 1 1 calc GR
C30 C 0.21571(10) 0.42000(8) 0.65524(15) 0.0299(5) Uani 1 1 d .
H30A H 0.2105 0.4332 0.6064 0.045 Uiso 1 1 calc GR
H30B H 0.1871 0.3930 0.6346 0.045 Uiso 1 1 calc GR
H30C H 0.2543 0.4053 0.6992 0.045 Uiso 1 1 calc GR
C31 C 0.13232(9) 0.50133(9) 0.61782(13) 0.0282(4) Uani 1 1 d .
H31A H 0.1290 0.5343 0.6375 0.042 Uiso 1 1 calc GR
H31B H 0.1044 0.4765 0.6062 0.042 Uiso 1 1 calc GR
H31C H 0.1247 0.5071 0.5646 0.042 Uiso 1 1 calc GR
C32 C 0.13596(7) 0.68865(7) 0.61330(11) 0.0162(3) Uani 1 1 d .
H32 H 0.1482 0.7255 0.6190 0.019 Uiso 1 1 calc R
C33 C 0.14724(8) 0.73739(7) 0.74156(12) 0.0188(4) Uani 1 1 d .
C34 C 0.19850(8) 0.74206(8) 0.82762(13) 0.0224(4) Uani 1 1 d .
H34 H 0.2225 0.7125 0.8577 0.027 Uiso 1 1 calc R
C35 C 0.21487(10) 0.78984(9) 0.86996(15) 0.0316(5) Uani 1 1 d .
H35 H 0.2499 0.7927 0.9288 0.038 Uiso 1 1 calc R
C36 C 0.18053(11) 0.83285(9) 0.82684(17) 0.0363(5) Uani 1 1 d .
H36 H 0.1916 0.8652 0.8563 0.044 Uiso 1 1 calc R
C37 C 0.12979(11) 0.82909(9) 0.74051(17) 0.0350(5) Uani 1 1 d .
H37 H 0.1065 0.8590 0.7105 0.042 Uiso 1 1 calc R
C38 C 0.11302(9) 0.78162(8) 0.69792(14) 0.0263(4) Uani 1 1 d .
H38 H 0.0782 0.7791 0.6389 0.032 Uiso 1 1 calc R
C39 C 0.05800(8) 0.65924(8) 0.64223(12) 0.0189(4) Uani 1 1 d .
C40 C 0.02967(9) 0.68671(9) 0.66079(14) 0.0294(5) Uani 1 1 d .
H40 H 0.0467 0.7172 0.6955 0.035 Uiso 1 1 calc R
C41 C -0.02331(10) 0.67004(11) 0.62900(17) 0.0403(6) Uani 1 1 d .
H41 H -0.0424 0.6894 0.6416 0.048 Uiso 1 1 calc R
C42 C -0.04806(10) 0.62583(11) 0.57954(16) 0.0400(6) Uani 1 1 d .
H42 H -0.0840 0.6143 0.5585 0.048 Uiso 1 1 calc R
C43 C -0.02052(9) 0.59796(10) 0.56023(14) 0.0346(5) Uani 1 1 d .
H43 H -0.0377 0.5674 0.5257 0.041 Uiso 1 1 calc R
C44 C 0.03206(9) 0.61454(8) 0.59114(14) 0.0256(4) Uani 1 1 d .
H44 H 0.0507 0.5953 0.5775 0.031 Uiso 1 1 calc R
C45 C 0.16051(11) 0.64531(10) 0.88413(15) 0.0331(5) Uani 1 1 d .
H45A H 0.1905 0.6719 0.9171 0.050 Uiso 1 1 calc GR
H45B H 0.1603 0.6253 0.9237 0.050 Uiso 1 1 calc GR
H45C H 0.1231 0.6621 0.8399 0.050 Uiso 1 1 calc GR
C46 C 0.12014(9) 0.54804(9) 0.78102(14) 0.0307(5) Uani 1 1 d .
H46A H 0.0823 0.5636 0.7495 0.046 Uiso 1 1 calc GR
H46B H 0.1300 0.5254 0.8271 0.046 Uiso 1 1 calc GR
H46C H 0.1193 0.5276 0.7407 0.046 Uiso 1 1 calc GR
C47 C 0.24864(9) 0.57487(9) 0.91699(14) 0.0294(5) Uani 1 1 d .
H47A H 0.2563 0.5478 0.8929 0.044 Uiso 1 1 calc GR
H47B H 0.2521 0.5600 0.9635 0.044 Uiso 1 1 calc GR
H47C H 0.2765 0.6031 0.9405 0.044 Uiso 1 1 calc GR
C48 C 0.12334(8) 0.70912(7) 0.46934(11) 0.0157(3) Uani 1 1 d .
C49 C 0.17092(9) 0.74157(8) 0.51357(13) 0.0255(4) Uani 1 1 d .
H49 H 0.2027 0.7363 0.5738 0.031 Uiso 1 1 calc R
C50 C 0.17258(10) 0.78155(9) 0.47088(14) 0.0298(5) Uani 1 1 d .
H50 H 0.2047 0.8042 0.5021 0.036 Uiso 1 1 calc R
C51 C 0.12699(9) 0.78823(8) 0.38225(13) 0.0235(4) Uani 1 1 d .
H51 H 0.1278 0.8156 0.3526 0.028 Uiso 1 1 calc R
C52 C 0.08071(8) 0.75518(8) 0.33733(13) 0.0227(4) Uani 1 1 d .
H52 H 0.0502 0.7592 0.2764 0.027 Uiso 1 1 calc R
C53 C 0.07813(8) 0.71587(8) 0.38019(12) 0.0197(4) Uani 1 1 d .
H53 H 0.0456 0.6937 0.3488 0.024 Uiso 1 1 calc R
C54 C 0.05727(8) 0.62506(7) 0.45142(12) 0.0167(4) Uani 1 1 d .
C55 C 0.00724(8) 0.65069(8) 0.41815(13) 0.0227(4) Uani 1 1 d .
H55 H 0.0094 0.6834 0.4413 0.027 Uiso 1 1 calc R
C56 C -0.04597(9) 0.62840(9) 0.35100(14) 0.0285(5) Uani 1 1 d .
H56 H -0.0801 0.6463 0.3275 0.034 Uiso 1 1 calc R
C57 C -0.04935(8) 0.58023(9) 0.31831(14) 0.0297(5) Uani 1 1 d .
H57 H -0.0858 0.5651 0.2726 0.036 Uiso 1 1 calc R
C58 C 0.00025(9) 0.55411(9) 0.35212(14) 0.0305(5) Uani 1 1 d .
H58 H -0.0020 0.5209 0.3303 0.037 Uiso 1 1 calc R
C59 C 0.05351(8) 0.57686(8) 0.41838(13) 0.0228(4) Uani 1 1 d .
H59 H 0.0875 0.5591 0.4411 0.027 Uiso 1 1 calc R
C60 C 0.19308(9) 0.52364(8) 0.50510(14) 0.0272(4) Uani 1 1 d .
H60A H 0.2188 0.5099 0.4986 0.041 Uiso 1 1 calc GR
H60B H 0.1532 0.5169 0.4519 0.041 Uiso 1 1 calc GR
H60C H 0.2012 0.5066 0.5543 0.041 Uiso 1 1 calc GR
C61 C 0.28308(9) 0.60742(9) 0.60635(14) 0.0266(4) Uani 1 1 d .
H61A H 0.2902 0.6449 0.6171 0.040 Uiso 1 1 calc GR
H61B H 0.3001 0.5943 0.5841 0.040 Uiso 1 1 calc GR
H61C H 0.3005 0.5896 0.6607 0.040 Uiso 1 1 calc GR
C62 C 0.17321(11) 0.62599(10) 0.42001(15) 0.0346(5) Uani 1 1 d .
H62A H 0.1828 0.6631 0.4293 0.052 Uiso 1 1 calc GR
H62B H 0.1314 0.6219 0.3777 0.052 Uiso 1 1 calc GR
H62C H 0.1889 0.6092 0.3980 0.052 Uiso 1 1 calc GR
N1 N 0.25281(7) 0.52567(6) 0.74080(10) 0.0164(3) Uani 1 1 d .
N2 N 0.30344(6) 0.69301(6) 0.79930(9) 0.0146(3) Uani 1 1 d .
N3 N 0.17880(6) 0.61815(5) 0.57105(10) 0.0143(3) Uani 1 1 d .
N4 N 0.17362(6) 0.63015(6) 0.75334(10) 0.0152(3) Uani 1 1 d .
Si1 Si 0.20647(2) 0.47467(2) 0.70414(3) 0.01862(10) Uani 1 1 d .
Si2 Si 0.31045(2) 0.75722(2) 0.78323(3) 0.01506(9) Uani 1 1 d .
Si3 Si 0.20456(2) 0.59516(2) 0.52510(3) 0.01704(10) Uani 1 1 d .
Si4 Si 0.17501(2) 0.60062(2) 0.83002(3) 0.01720(10) Uani 1 1 d .
P1 P 0.32123(2) 0.53265(2) 0.82226(3) 0.01463(9) Uani 1 1 d .
P2 P 0.35661(2) 0.65453(2) 0.87142(3) 0.01377(9) Uani 1 1 d .
P3 P 0.12627(2) 0.65691(2) 0.53096(3) 0.01289(9) Uani 1 1 d .
P4 P 0.12970(2) 0.67521(2) 0.68726(3) 0.01327(9) Uani 1 1 d .
Dy1 Dy 0.23469(2) 0.62059(2) 0.72512(2) 0.01193(4) Uani 1 1 d .

loop_
_atom_site_aniso_label
_atom_site_aniso_U_11
_atom_site_aniso_U_22
_atom_site_aniso_U_33
_atom_site_aniso_U_23
_atom_site_aniso_U_13
_atom_site_aniso_U_12
C1 0.0130(7) 0.0173(9) 0.0163(8) 0.0003(7) 0.0084(7) -0.0002(7)
C2 0.0150(8) 0.0164(9) 0.0181(8) 0.0041(7) 0.0103(7) 0.0009(7)
C3 0.0197(9) 0.0266(10) 0.0189(9) 0.0015(8) 0.0124(8) -0.0013(8)
C4 0.0297(10) 0.0341(12) 0.0288(10) 0.0067(9) 0.0233(9) 0.0050(9)
C5 0.0202(9) 0.0328(12) 0.0387(11) 0.0156(9) 0.0215(9) 0.0059(8)
C6 0.0174(8) 0.0234(10) 0.0368(11) 0.0035(9) 0.0159(9) -0.0025(8)
C7 0.0187(8) 0.0199(10) 0.0265(9) -0.0008(8) 0.0136(8) -0.0005(7)
C8 0.0194(8) 0.0181(9) 0.0171(8) -0.0017(7) 0.0120(7) -0.0035(7)
C9 0.0284(10) 0.0283(11) 0.0181(9) -0.0017(8) 0.0127(8) 0.0039(9)
C10 0.0389(12) 0.0408(13) 0.0155(9) 0.0023(9) 0.0117(9) 0.0095(11)
C11 0.0468(13) 0.0453(14) 0.0210(10) -0.0020(10) 0.0223(10) 0.0029(11)
C12 0.0392(11) 0.0378(13) 0.0297(11) -0.0034(9) 0.0273(10) 0.0005(10)
C13 0.0229(9) 0.0271(10) 0.0210(9) -0.0004(8) 0.0155(8) -0.0016(8)
C14 0.0266(9) 0.0172(9) 0.0260(10) -0.0038(8) 0.0125(8) -0.0040(8)
C15 0.0346(10) 0.0225(10) 0.0339(11) 0.0016(9) 0.0281(10) -0.0017(9)
C16 0.0217(8) 0.0149(9) 0.0234(9) -0.0015(7) 0.0147(8) -0.0020(7)
C17 0.0256(9) 0.0154(9) 0.0267(9) 0.0081(7) 0.0199(8) 0.0070(7)
C18 0.0253(10) 0.0427(14) 0.0327(11) 0.0100(10) 0.0202(9) 0.0118(9)
C19 0.0312(11) 0.0551(17) 0.0502(14) 0.0212(13) 0.0308(12) 0.0187(11)
C20 0.0565(15) 0.0354(13) 0.0671(17) 0.0195(12) 0.0553(15) 0.0204(12)
C21 0.0610(15) 0.0232(11) 0.0532(14) 0.0010(10) 0.0503(14) 0.0014(10)
C22 0.0377(11) 0.0188(10) 0.0345(11) 0.0024(8) 0.0293(10) 0.0000(9)
C23 0.0162(8) 0.0197(9) 0.0213(9) 0.0055(7) 0.0128(7) 0.0039(7)
C24 0.0244(9) 0.0273(11) 0.0245(10) 0.0052(8) 0.0172(8) 0.0077(8)
C25 0.0368(11) 0.0510(15) 0.0258(10) 0.0124(10) 0.0235(10) 0.0174(11)
C26 0.0398(12) 0.0410(14) 0.0386(12) 0.0265(11) 0.0292(11) 0.0195(11)
C27 0.0354(11) 0.0233(11) 0.0398(12) 0.0136(9) 0.0234(10) 0.0075(9)
C28 0.0298(10) 0.0189(10) 0.0277(10) 0.0057(8) 0.0179(9) 0.0032(8)
C29 0.0310(10) 0.0217(10) 0.0320(10) 0.0031(8) 0.0235(9) -0.0014(8)
C30 0.0459(12) 0.0142(9) 0.0378(11) -0.0055(8) 0.0316(11) -0.0067(9)
C31 0.0234(9) 0.0277(11) 0.0261(10) 0.0010(8) 0.0138(8) -0.0056(8)
C32 0.0189(8) 0.0152(8) 0.0182(8) -0.0015(7) 0.0140(7) -0.0014(7)
C33 0.0251(9) 0.0174(9) 0.0238(9) -0.0035(7) 0.0205(8) -0.0029(7)
C34 0.0268(9) 0.0222(10) 0.0254(10) -0.0055(8) 0.0206(8) -0.0051(8)
C35 0.0389(11) 0.0320(12) 0.0326(11) -0.0158(9) 0.0278(10) -0.0140(10)
C36 0.0573(14) 0.0213(11) 0.0544(14) -0.0176(10) 0.0475(13) -0.0128(10)
C37 0.0548(14) 0.0178(10) 0.0538(14) 0.0002(10) 0.0453(13) 0.0044(10)
C38 0.0346(10) 0.0208(10) 0.0319(11) 0.0015(8) 0.0259(10) 0.0044(8)
C39 0.0169(8) 0.0233(10) 0.0177(8) 0.0039(7) 0.0121(7) 0.0014(7)
C40 0.0239(10) 0.0365(12) 0.0327(11) -0.0004(9) 0.0211(9) 0.0018(9)
C41 0.0260(11) 0.0580(17) 0.0464(14) 0.0038(12) 0.0283(11) 0.0053(11)
C42 0.0182(10) 0.0641(18) 0.0337(12) 0.0072(11) 0.0160(10) -0.0060(10)
C43 0.0263(10) 0.0435(14) 0.0260(10) -0.0033(10) 0.0146(9) -0.0157(10)
C44 0.0240(10) 0.0291(11) 0.0248(10) -0.0016(8) 0.0170(9) -0.0049(8)
C45 0.0466(13) 0.0367(13) 0.0324(11) 0.0024(9) 0.0333(11) 0.0034(10)
C46 0.0342(11) 0.0319(12) 0.0277(10) 0.0030(9) 0.0217(9) -0.0107(9)
C47 0.0246(9) 0.0377(12) 0.0271(10) 0.0135(9) 0.0180(9) 0.0052(9)
C48 0.0192(8) 0.0142(8) 0.0170(8) -0.0006(7) 0.0136(7) 0.0015(7)
C49 0.0287(10) 0.0279(11) 0.0175(9) -0.0027(8) 0.0147(8) -0.0093(8)
C50 0.0380(11) 0.0286(11) 0.0287(10) -0.0062(9) 0.0250(10) -0.0148(9)
C51 0.0336(10) 0.0194(9) 0.0309(10) 0.0069(8) 0.0272(9) 0.0051(8)
C52 0.0220(9) 0.0279(10) 0.0214(9) 0.0091(8) 0.0159(8) 0.0079(8)
C53 0.0176(8) 0.0228(10) 0.0194(9) 0.0034(7) 0.0128(7) 0.0022(7)
C54 0.0180(8) 0.0169(9) 0.0158(8) 0.0009(7) 0.0116(8) -0.0018(7)
C55 0.0186(9) 0.0206(9) 0.0272(9) -0.0009(8) 0.0148(8) -0.0001(7)
C56 0.0167(9) 0.0297(11) 0.0317(11) 0.0007(9) 0.0134(9) -0.0005(8)
C57 0.0177(9) 0.0287(11) 0.0274(10) -0.0040(9) 0.0092(8) -0.0081(8)
C58 0.0248(10) 0.0210(10) 0.0316(11) -0.0074(9) 0.0135(9) -0.0049(8)
C59 0.0193(9) 0.0180(9) 0.0251(9) -0.0014(8) 0.0127(8) -0.0006(7)
C60 0.0301(10) 0.0230(10) 0.0289(10) -0.0076(8) 0.0202(9) 0.0005(8)
C61 0.0244(10) 0.0251(10) 0.0349(11) 0.0005(9) 0.0219(9) 0.0001(8)
C62 0.0466(13) 0.0422(14) 0.0272(11) 0.0108(10) 0.0299(11) 0.0206(11)
N1 0.0181(7) 0.0125(7) 0.0174(7) -0.0003(6) 0.0116(6) -0.0026(6)
N2 0.0143(6) 0.0148(7) 0.0136(6) -0.0009(6) 0.0090(6) -0.0016(6)
N3 0.0147(7) 0.0145(7) 0.0122(7) -0.0005(5) 0.0086(6) 0.0004(5)
N4 0.0160(7) 0.0151(7) 0.0161(7) 0.0000(6) 0.0114(6) 0.0002(6)
Si1 0.0219(2) 0.0124(2) 0.0217(2) -0.00118(18) 0.0148(2) -0.00374(18)
Si2 0.0177(2) 0.0119(2) 0.0172(2) -0.00063(17) 0.01244(19) -0.00151(17)
Si3 0.0196(2) 0.0189(2) 0.0153(2) 0.00086(18) 0.01291(19) 0.00364(19)
Si4 0.0184(2) 0.0195(2) 0.0173(2) 0.00190(19) 0.01356(19) -0.00058(19)
P1 0.01588(19) 0.0119(2) 0.0165(2) 0.00218(16) 0.01112(17) 0.00170(16)
P2 0.01307(18) 0.0134(2) 0.01299(19) -0.00084(16) 0.00811(16) -0.00138(16)
P3 0.01363(18) 0.0128(2) 0.01208(18) -0.00032(15) 0.00864(16) -0.00058(16)
P4 0.01446(18) 0.0132(2) 0.01486(19) -0.00080(16) 0.01100(16) 0.00002(16)
Dy1 0.01280(6) 0.01127(6) 0.01190(6) -0.00001(3) 0.00845(5) -0.00013(3)

loop_
_atom_type_symbol
_atom_type_description
_atom_type_scat_dispersion_real
_atom_type_scat_dispersion_imag
_atom_type_scat_source
C C 0.0181 0.0091 'International Tables Vol C Tables 4.2.6.8 and 6.1.1.4'
H H 0.0000 0.0000 'International Tables Vol C Tables 4.2.6.8 and 6.1.1.4'
N N 0.0311 0.0180 'International Tables Vol C Tables 4.2.6.8 and 6.1.1.4'
Si Si 0.2541 0.3302 'International Tables Vol C Tables 4.2.6.8 and 6.1.1.4'
P P 0.2955 0.4335 'International Tables Vol C Tables 4.2.6.8 and 6.1.1.4'
Dy Dy -9.8046 9.8477 'International Tables Vol C Tables 4.2.6.8 and 6.1.1.4'

loop_
_exptl_crystal_face_index_h
_exptl_crystal_face_index_k
_exptl_crystal_face_index_l
_exptl_crystal_face_perp_dist
_exptl_oxdiff_crystal_face_indexfrac_h
_exptl_oxdiff_crystal_face_indexfrac_k
_exptl_oxdiff_crystal_face_indexfrac_l
_exptl_oxdiff_crystal_face_x
_exptl_oxdiff_crystal_face_y
_exptl_oxdiff_crystal_face_z
-14 -2 13 0.0615 -13.9999 -1.9997 12.9999 -0.0025 -0.6296 -0.7302
14 2 -13 0.0615 13.9999 1.9997 -12.9999 0.0025 0.6296 0.7302
-4 15 5 0.0997 -3.9997 15.0000 5.0001 -0.0494 -0.8748 0.4253
4 -15 -5 0.0997 3.9997 -15.0000 -5.0001 0.0494 0.8748 -0.4253
-7 -15 5 0.0835 -7.0002 -14.9998 4.9999 0.0189 0.3307 -0.9211
7 15 -5 0.0835 7.0002 14.9998 -4.9999 -0.0189 -0.3307 0.9211
14 -2 1 0.0197 14.0000 -1.9998 1.0000 1.0012 -0.0563 -0.0118
-14 2 -1 0.0197 -14.0000 1.9998 -1.0000 -1.0012 0.0563 0.0118

loop_
_geom_angle_atom_site_label_1
_geom_angle_atom_site_label_2
_geom_angle_atom_site_label_3
_geom_angle
P1 C1 Dy1 96.77(8)
P2 C1 P1 162.79(12)
P2 C1 Dy1 95.50(8)
C3 C2 C7 118.54(17)
C3 C2 P2 117.49(14)
C7 C2 P2 123.97(15)
C2 C3 H3 119.6
C4 C3 C2 120.90(19)
C4 C3 H3 119.6
C3 C4 H4 120.0
C5 C4 C3 119.9(2)
C5 C4 H4 120.0
C4 C5 H5 120.0
C6 C5 C4 119.94(18)
C6 C5 H5 120.0
C5 C6 H6 119.9
C5 C6 C7 120.19(19)
C7 C6 H6 119.9
C2 C7 H7 119.8
C6 C7 C2 120.46(19)
C6 C7 H7 119.8
C9 C8 P2 119.67(15)
C13 C8 C9 118.75(18)
C13 C8 P2 121.21(14)
C8 C9 H9 119.6
C10 C9 C8 120.7(2)
C10 C9 H9 119.6
C9 C10 H10 119.9
C9 C10 C11 120.1(2)
C11 C10 H10 119.9
C10 C11 H11 120.2
C12 C11 C10 119.6(2)
C12 C11 H11 120.2
C11 C12 H12 120.0
C11 C12 C13 120.0(2)
C13 C12 H12 120.0
C8 C13 C12 120.79(19)
C8 C13 H13 119.6
C12 C13 H13 119.6
H14A C14 H14B 109.5
H14A C14 H14C 109.5
H14B C14 H14C 109.5
Si2 C14 H14A 109.5
Si2 C14 H14B 109.5
Si2 C14 H14C 109.5
H15A C15 H15B 109.5
H15A C15 H15C 109.5
H15B C15 H15C 109.5
Si2 C15 H15A 109.5
Si2 C15 H15B 109.5
Si2 C15 H15C 109.5
H16A C16 H16B 109.5
H16A C16 H16C 109.5
H16B C16 H16C 109.5
Si2 C16 H16A 109.5
Si2 C16 H16B 109.5
Si2 C16 H16C 109.5
C18 C17 P1 117.97(16)
C22 C17 C18 118.69(19)
C22 C17 P1 123.33(15)
C17 C18 H18 119.6
C19 C18 C17 120.7(2)
C19 C18 H18 119.6
C18 C19 H19 120.0
C20 C19 C18 120.1(2)
C20 C19 H19 120.0
C19 C20 H20 120.0
C21 C20 C19 119.9(2)
C21 C20 H20 120.0
C20 C21 H21 119.9
C20 C21 C22 120.1(2)
C22 C21 H21 119.9
C17 C22 C21 120.5(2)
C17 C22 H22 119.8
C21 C22 H22 119.8
C24 C23 C28 118.71(18)
C24 C23 P1 120.95(15)
C28 C23 P1 120.33(15)
C23 C24 H24 119.8
C23 C24 C25 120.4(2)
C25 C24 H24 119.8
C24 C25 H25 119.9
C26 C25 C24 120.2(2)
C26 C25 H25 119.9
C25 C26 H26 120.0
C27 C26 C25 120.1(2)
C27 C26 H26 120.0
C26 C27 H27 120.1
C26 C27 C28 119.8(2)
C28 C27 H27 120.1
C23 C28 H28 119.6
C27 C28 C23 120.8(2)
C27 C28 H28 119.6
H29A C29 H29B 109.5
H29A C29 H29C 109.5
H29B C29 H29C 109.5
Si1 C29 H29A 109.5
Si1 C29 H29B 109.5
Si1 C29 H29C 109.5
H30A C30 H30B 109.5
H30A C30 H30C 109.5
H30B C30 H30C 109.5
Si1 C30 H30A 109.5
Si1 C30 H30B 109.5
Si1 C30 H30C 109.5
H31A C31 H31B 109.5
H31A C31 H31C 109.5
H31B C31 H31C 109.5
Si1 C31 H31A 109.5
Si1 C31 H31B 109.5
Si1 C31 H31C 109.5
P3 C32 H32 110.8
P3 C32 Dy1 83.42(7)
P4 C32 H32 110.8
P4 C32 P3 138.32(12)
P4 C32 Dy1 82.66(7)
Dy1 C32 H32 110.8
C34 C33 C38 118.91(19)
C34 C33 P4 118.69(15)
C38 C33 P4 122.24(15)
C33 C34 H34 119.8
C33 C34 C35 120.3(2)
C35 C34 H34 119.8
C34 C35 H35 119.9
C36 C35 C34 120.3(2)
C36 C35 H35 119.9
C35 C36 H36 119.9
C35 C36 C37 120.1(2)
C37 C36 H36 119.9
C36 C37 H37 120.0
C36 C37 C38 120.0(2)
C38 C37 H37 120.0
C33 C38 H38 119.8
C37 C38 C33 120.4(2)
C37 C38 H38 119.8
C40 C39 C44 118.45(18)
C40 C39 P4 123.86(16)
C44 C39 P4 117.53(15)
C39 C40 H40 119.7
C39 C40 C41 120.6(2)
C41 C40 H40 119.7
C40 C41 H41 119.8
C42 C41 C40 120.3(2)
C42 C41 H41 119.8
C41 C42 H42 120.0
C41 C42 C43 119.9(2)
C43 C42 H42 120.0
C42 C43 H43 119.9
C44 C43 C42 120.1(2)
C44 C43 H43 119.9
C39 C44 H44 119.7
C43 C44 C39 120.6(2)
C43 C44 H44 119.7
H45A C45 H45B 109.5
H45A C45 H45C 109.5
H45B C45 H45C 109.5
Si4 C45 H45A 109.5
Si4 C45 H45B 109.5
Si4 C45 H45C 109.5
H46A C46 H46B 109.5
H46A C46 H46C 109.5
H46B C46 H46C 109.5
Si4 C46 H46A 109.5
Si4 C46 H46B 109.5
Si4 C46 H46C 109.5
H47A C47 H47B 109.5
H47A C47 H47C 109.5
H47B C47 H47C 109.5
Si4 C47 H47A 109.5
Si4 C47 H47B 109.5
Si4 C47 H47C 109.5
C49 C48 C53 118.91(17)
C49 C48 P3 117.35(14)
C53 C48 P3 123.60(14)
C48 C49 H49 119.5
C50 C49 C48 120.90(19)
C50 C49 H49 119.5
C49 C50 H50 120.2
C49 C50 C51 119.58(19)
C51 C50 H50 120.2
C50 C51 H51 120.0
C52 C51 C50 119.96(18)
C52 C51 H51 120.0
C51 C52 H52 119.6
C51 C52 C53 120.71(18)
C53 C52 H52 119.6
C48 C53 H53 120.1
C52 C53 C48 119.87(18)
C52 C53 H53 120.1
C55 C54 P3 120.09(14)
C59 C54 C55 119.40(18)
C59 C54 P3 120.32(14)
C54 C55 H55 120.0
C56 C55 C54 120.01(19)
C56 C55 H55 120.0
C55 C56 H56 119.9
C57 C56 C55 120.21(19)
C57 C56 H56 119.9
C56 C57 H57 120.0
C56 C57 C58 120.07(19)
C58 C57 H57 120.0
C57 C58 H58 120.2
C57 C58 C59 119.7(2)
C59 C58 H58 120.2
C54 C59 C58 120.60(19)
C54 C59 H59 119.7
C58 C59 H59 119.7
H60A C60 H60B 109.5
H60A C60 H60C 109.5
H60B C60 H60C 109.5
Si3 C60 H60A 109.5
Si3 C60 H60B 109.5
Si3 C60 H60C 109.5
H61A C61 H61B 109.5
H61A C61 H61C 109.5
H61B C61 H61C 109.5
Si3 C61 H61A 109.5
Si3 C61 H61B 109.5
Si3 C61 H61C 109.5
H62A C62 H62B 109.5
H62A C62 H62C 109.5
H62B C62 H62C 109.5
Si3 C62 H62A 109.5
Si3 C62 H62B 109.5
Si3 C62 H62C 109.5
Si1 N1 Dy1 130.02(8)
P1 N1 Si1 133.22(10)
P1 N1 Dy1 93.15(7)
Si2 N2 Dy1 140.94(8)
P2 N2 Si2 124.91(9)
P2 N2 Dy1 92.43(7)
Si3 N3 Dy1 123.81(8)
P3 N3 Si3 129.32(9)
P3 N3 Dy1 104.15(7)
Si4 N4 Dy1 131.45(8)
P4 N4 Si4 124.82(9)
P4 N4 Dy1 103.63(7)
C30 Si1 C29 105.64(10)
C31 Si1 C29 106.40(10)
C31 Si1 C30 107.84(11)
N1 Si1 C29 115.37(9)
N1 Si1 C30 114.48(9)
N1 Si1 C31 106.63(9)
C15 Si2 C14 106.64(10)
C16 Si2 C14 104.15(9)
C16 Si2 C15 107.54(9)
N2 Si2 C14 114.22(8)
N2 Si2 C15 110.91(9)
N2 Si2 C16 112.87(8)
C60 Si3 C62 106.66(11)
C61 Si3 C60 108.02(10)
C61 Si3 C62 108.61(11)
N3 Si3 C60 111.52(9)
N3 Si3 C61 106.07(9)
N3 Si3 C62 115.72(9)
C46 Si4 C45 104.89(11)
C47 Si4 C45 106.64(11)
C47 Si4 C46 111.37(11)
N4 Si4 C45 115.11(9)
N4 Si4 C46 112.06(9)
N4 Si4 C47 106.72(8)
C1 P1 C17 113.92(9)
C1 P1 C23 114.88(9)
C23 P1 C17 97.93(8)
N1 P1 C1 104.96(8)
N1 P1 C17 112.84(9)
N1 P1 C23 112.62(8)
C1 P2 C2 114.55(9)
C1 P2 C8 109.67(9)
C8 P2 C2 103.11(8)
N2 P2 C1 106.27(8)
N2 P2 C2 112.59(8)
N2 P2 C8 110.69(8)
C32 P3 C48 104.30(9)
C32 P3 C54 114.55(9)
C54 P3 C48 103.41(8)
N3 P3 C32 110.51(8)
N3 P3 C48 111.39(8)
N3 P3 C54 112.18(8)
C32 P4 C33 102.29(9)
C32 P4 C39 116.31(8)
C33 P4 C39 105.50(9)
N4 P4 C32 110.95(8)
N4 P4 C33 112.14(9)
N4 P4 C39 109.38(8)
C1 Dy1 C32 158.25(6)
C1 Dy1 N1 64.69(6)
C1 Dy1 N2 65.71(6)
C1 Dy1 N3 131.34(6)
C1 Dy1 N4 116.12(6)
N1 Dy1 C32 136.72(5)
N2 Dy1 C32 93.57(5)
N2 Dy1 N1 129.51(5)
N3 Dy1 C32 61.51(5)
N3 Dy1 N1 92.62(5)
N3 Dy1 N2 113.45(5)
N4 Dy1 C32 61.67(5)
N4 Dy1 N1 102.85(5)
N4 Dy1 N2 106.61(5)
N4 Dy1 N3 110.51(5)

loop_
_geom_bond_atom_site_label_1
_geom_bond_atom_site_label_2
_geom_bond_distance
C1 P1 1.6464(19)
C1 P2 1.6437(19)
C1 Dy1 2.3640(17)
C2 C3 1.391(3)
C2 C7 1.397(3)
C2 P2 1.8311(18)
C3 H3 0.9500
C3 C4 1.388(3)
C4 H4 0.9500
C4 C5 1.385(3)
C5 H5 0.9500
C5 C6 1.382(3)
C6 H6 0.9500
C6 C7 1.391(3)
C7 H7 0.9500
C8 C9 1.391(3)
C8 C13 1.387(3)
C8 P2 1.8252(19)
C9 H9 0.9500
C9 C10 1.384(3)
C10 H10 0.9500
C10 C11 1.391(4)
C11 H11 0.9500
C11 C12 1.382(3)
C12 H12 0.9500
C12 C13 1.391(3)
C13 H13 0.9500
C14 H14A 0.9800
C14 H14B 0.9800
C14 H14C 0.9800
C14 Si2 1.878(2)
C15 H15A 0.9800
C15 H15B 0.9800
C15 H15C 0.9800
C15 Si2 1.871(2)
C16 H16A 0.9800
C16 H16B 0.9800
C16 H16C 0.9800
C16 Si2 1.870(2)
C17 C18 1.396(3)
C17 C22 1.388(3)
C17 P1 1.8303(19)
C18 H18 0.9500
C18 C19 1.385(3)
C19 H19 0.9500
C19 C20 1.383(4)
C20 H20 0.9500
C20 C21 1.380(4)
C21 H21 0.9500
C21 C22 1.394(3)
C22 H22 0.9500
C23 C24 1.384(3)
C23 C28 1.403(3)
C23 P1 1.8276(19)
C24 H24 0.9500
C24 C25 1.393(3)
C25 H25 0.9500
C25 C26 1.383(4)
C26 H26 0.9500
C26 C27 1.381(4)
C27 H27 0.9500
C27 C28 1.383(3)
C28 H28 0.9500
C29 H29A 0.9800
C29 H29B 0.9800
C29 H29C 0.9800
C29 Si1 1.880(2)
C30 H30A 0.9800
C30 H30B 0.9800
C30 H30C 0.9800
C30 Si1 1.876(2)
C31 H31A 0.9800
C31 H31B 0.9800
C31 H31C 0.9800
C31 Si1 1.872(2)
C32 H32 1.0000
C32 P3 1.7369(18)
C32 P4 1.7251(18)
C32 Dy1 2.9001(18)
C33 C34 1.390(3)
C33 C38 1.401(3)
C33 P4 1.8176(19)
C34 H34 0.9500
C34 C35 1.394(3)
C35 H35 0.9500
C35 C36 1.375(4)
C36 H36 0.9500
C36 C37 1.387(4)
C37 H37 0.9500
C37 C38 1.388(3)
C38 H38 0.9500
C39 C40 1.390(3)
C39 C44 1.397(3)
C39 P4 1.8223(18)
C40 H40 0.9500
C40 C41 1.390(3)
C41 H41 0.9500
C41 C42 1.371(4)
C42 H42 0.9500
C42 C43 1.385(4)
C43 H43 0.9500
C43 C44 1.385(3)
C44 H44 0.9500
C45 H45A 0.9800
C45 H45B 0.9800
C45 H45C 0.9800
C45 Si4 1.877(2)
C46 H46A 0.9800
C46 H46B 0.9800
C46 H46C 0.9800
C46 Si4 1.868(2)
C47 H47A 0.9800
C47 H47B 0.9800
C47 H47C 0.9800
C47 Si4 1.855(2)
C48 C49 1.391(3)
C48 C53 1.394(3)
C48 P3 1.8210(19)
C49 H49 0.9500
C49 C50 1.387(3)
C50 H50 0.9500
C50 C51 1.388(3)
C51 H51 0.9500
C51 C52 1.375(3)
C52 H52 0.9500
C52 C53 1.391(3)
C53 H53 0.9500
C54 C55 1.392(3)
C54 C59 1.385(3)
C54 P3 1.8143(19)
C55 H55 0.9500
C55 C56 1.391(3)
C56 H56 0.9500
C56 C57 1.384(3)
C57 H57 0.9500
C57 C58 1.385(3)
C58 H58 0.9500
C58 C59 1.394(3)
C59 H59 0.9500
C60 H60A 0.9800
C60 H60B 0.9800
C60 H60C 0.9800
C60 Si3 1.867(2)
C61 H61A 0.9800
C61 H61B 0.9800
C61 H61C 0.9800
C61 Si3 1.857(2)
C62 H62A 0.9800
C62 H62B 0.9800
C62 H62C 0.9800
C62 Si3 1.869(2)
N1 Si1 1.7147(16)
N1 P1 1.6222(16)
N1 Dy1 2.4786(15)
N2 Si2 1.7298(16)
N2 P2 1.6281(15)
N2 Dy1 2.4587(15)
N3 Si3 1.7350(16)
N3 P3 1.6055(15)
N3 Dy1 2.4092(15)
N4 Si4 1.7502(16)
N4 P4 1.6077(15)
N4 Dy1 2.3903(15)

loop_
_geom_torsion_atom_site_label_1
_geom_torsion_atom_site_label_2
_geom_torsion_atom_site_label_3
_geom_torsion_atom_site_label_4
_geom_torsion
C2 C3 C4 C5 0.2(3)
C3 C2 C7 C6 1.7(3)
C3 C2 P2 C1 36.19(18)
C3 C2 P2 C8 155.29(15)
C3 C2 P2 N2 -85.39(16)
C3 C4 C5 C6 0.5(3)
C4 C5 C6 C7 -0.1(3)
C5 C6 C7 C2 -1.0(3)
C7 C2 C3 C4 -1.3(3)
C7 C2 P2 C1 -143.84(16)
C7 C2 P2 C8 -24.75(18)
C7 C2 P2 N2 94.58(17)
C8 C9 C10 C11 0.4(4)
C9 C8 C13 C12 -0.2(3)
C9 C8 P2 C1 68.21(18)
C9 C8 P2 C2 -54.22(18)
C9 C8 P2 N2 -174.85(16)
C9 C10 C11 C12 -0.2(4)
C10 C11 C12 C13 -0.2(4)
C11 C12 C13 C8 0.4(3)
C13 C8 C9 C10 -0.2(3)
C13 C8 P2 C1 -104.72(17)
C13 C8 P2 C2 132.85(16)
C13 C8 P2 N2 12.22(19)
C17 C18 C19 C20 0.1(4)
C18 C17 C22 C21 0.3(3)
C18 C17 P1 C1 61.41(19)
C18 C17 P1 C23 -60.36(18)
C18 C17 P1 N1 -179.04(16)
C18 C19 C20 C21 -0.2(4)
C19 C20 C21 C22 0.4(4)
C20 C21 C22 C17 -0.4(3)
C22 C17 C18 C19 -0.1(3)
C22 C17 P1 C1 -117.83(17)
C22 C17 P1 C23 120.40(17)
C22 C17 P1 N1 1.7(2)
C23 C24 C25 C26 -0.3(3)
C24 C23 C28 C27 2.7(3)
C24 C23 P1 C1 7.81(18)
C24 C23 P1 C17 128.87(16)
C24 C23 P1 N1 -112.28(16)
C24 C25 C26 C27 1.6(4)
C25 C26 C27 C28 -0.6(4)
C26 C27 C28 C23 -1.5(3)
C28 C23 C24 C25 -1.8(3)
C28 C23 P1 C1 -170.96(15)
C28 C23 P1 C17 -49.91(17)
C28 C23 P1 N1 68.94(17)
C33 C34 C35 C36 -0.2(3)
C34 C33 C38 C37 -0.9(3)
C34 C33 P4 C32 -110.46(16)
C34 C33 P4 C39 127.45(15)
C34 C33 P4 N4 8.47(18)
C34 C35 C36 C37 -1.0(3)
C35 C36 C37 C38 1.2(4)
C36 C37 C38 C33 -0.3(3)
C38 C33 C34 C35 1.2(3)
C38 C33 P4 C32 64.76(17)
C38 C33 P4 C39 -57.33(18)
C38 C33 P4 N4 -176.31(15)
C39 C40 C41 C42 0.7(4)
C40 C39 C44 C43 -0.3(3)
C40 C39 P4 C32 -121.80(18)
C40 C39 P4 C33 -9.2(2)
C40 C39 P4 N4 111.56(18)
C40 C41 C42 C43 -0.8(4)
C41 C42 C43 C44 0.3(4)
C42 C43 C44 C39 0.3(3)
C44 C39 C40 C41 -0.1(3)
C44 C39 P4 C32 62.97(18)
C44 C39 P4 C33 175.52(15)
C44 C39 P4 N4 -63.68(17)
C48 C49 C50 C51 -2.2(3)
C49 C48 C53 C52 -1.1(3)
C49 C48 P3 C32 59.37(17)
C49 C48 P3 C54 179.47(15)
C49 C48 P3 N3 -59.85(17)
C49 C50 C51 C52 -0.3(3)
C50 C51 C52 C53 2.0(3)
C51 C52 C53 C48 -1.3(3)
C53 C48 C49 C50 2.8(3)
C53 C48 P3 C32 -125.08(16)
C53 C48 P3 C54 -4.98(18)
C53 C48 P3 N3 115.70(16)
C54 C55 C56 C57 1.4(3)
C55 C54 C59 C58 0.3(3)
C55 C54 P3 C32 44.69(18)
C55 C54 P3 C48 -68.14(17)
C55 C54 P3 N3 171.71(15)
C55 C56 C57 C58 -0.3(4)
C56 C57 C58 C59 -0.8(4)
C57 C58 C59 C54 0.8(3)
C59 C54 C55 C56 -1.4(3)
C59 C54 P3 C32 -140.34(16)
C59 C54 P3 C48 106.83(16)
C59 C54 P3 N3 -13.32(19)
Si1 N1 P1 C1 -153.59(13)
Si1 N1 P1 C17 81.81(14)
Si1 N1 P1 C23 -27.92(16)
Si2 N2 P2 C1 -165.15(10)
Si2 N2 P2 C2 -38.98(13)
Si2 N2 P2 C8 75.84(12)
Si3 N3 P3 C32 -154.91(11)
Si3 N3 P3 C48 -39.46(14)
Si3 N3 P3 C54 75.93(13)
Si4 N4 P4 C32 -172.66(10)
Si4 N4 P4 C33 73.64(13)
Si4 N4 P4 C39 -43.03(13)
P1 C1 P2 C2 7.6(4)
P1 C1 P2 C8 -107.7(4)
P1 C1 P2 N2 132.6(4)
P1 C17 C18 C19 -179.38(19)
P1 C17 C22 C21 179.53(16)
P1 C23 C24 C25 179.44(16)
P1 C23 C28 C27 -178.48(17)
P1 N1 Si1 C29 52.26(16)
P1 N1 Si1 C30 -70.69(16)
P1 N1 Si1 C31 170.15(13)
P2 C1 P1 C17 -17.3(4)
P2 C1 P1 C23 94.5(4)
P2 C1 P1 N1 -141.2(4)
P2 C2 C3 C4 178.68(16)
P2 C2 C7 C6 -178.31(15)
P2 C8 C9 C10 -173.32(19)
P2 C8 C13 C12 172.82(17)
P2 N2 Si2 C14 -42.01(14)
P2 N2 Si2 C15 78.51(13)
P2 N2 Si2 C16 -160.74(10)
P3 C32 P4 C33 -177.49(15)
P3 C32 P4 C39 -63.11(18)
P3 C32 P4 N4 62.75(18)
P3 C48 C49 C50 178.60(17)
P3 C48 C53 C52 -176.62(14)
P3 C54 C55 C56 173.60(16)
P3 C54 C59 C58 -174.67(16)
P3 N3 Si3 C60 -113.48(13)
P3 N3 Si3 C61 129.15(13)
P3 N3 Si3 C62 8.66(17)
P4 C32 P3 C48 163.68(15)
P4 C32 P3 C54 51.38(19)
P4 C32 P3 N3 -76.50(17)
P4 C33 C34 C35 176.54(15)
P4 C33 C38 C37 -176.10(16)
P4 C39 C40 C41 -175.33(18)
P4 C39 C44 C43 175.17(17)
P4 N4 Si4 C45 -37.74(15)
P4 N4 Si4 C46 82.00(14)
P4 N4 Si4 C47 -155.84(12)
Dy1 C1 P1 C17 117.88(8)
Dy1 C1 P1 C23 -130.28(7)
Dy1 C1 P1 N1 -6.03(9)
Dy1 C1 P2 C2 -127.70(7)
Dy1 C1 P2 C8 116.96(8)
Dy1 C1 P2 N2 -2.72(9)
Dy1 C32 P3 C48 -125.15(6)
Dy1 C32 P3 C54 122.55(7)
Dy1 C32 P3 N3 -5.33(8)
Dy1 C32 P4 C33 111.06(7)
Dy1 C32 P4 C39 -134.55(8)
Dy1 C32 P4 N4 -8.70(8)
Dy1 N1 Si1 C29 -100.31(11)
Dy1 N1 Si1 C30 136.74(11)
Dy1 N1 Si1 C31 17.58(13)
Dy1 N1 P1 C1 5.72(9)
Dy1 N1 P1 C17 -118.88(7)
Dy1 N1 P1 C23 131.39(7)
Dy1 N2 Si2 C14 157.63(12)
Dy1 N2 Si2 C15 -81.84(14)
Dy1 N2 Si2 C16 38.90(15)
Dy1 N2 P2 C1 2.61(9)
Dy1 N2 P2 C2 128.78(7)
Dy1 N2 P2 C8 -116.41(7)
Dy1 N3 Si3 C60 88.26(11)
Dy1 N3 Si3 C61 -29.11(12)
Dy1 N3 Si3 C62 -149.60(11)
Dy1 N3 P3 C32 6.58(10)
Dy1 N3 P3 C48 122.03(8)
Dy1 N3 P3 C54 -122.58(8)
Dy1 N4 Si4 C45 137.78(12)
Dy1 N4 Si4 C46 -102.48(12)
Dy1 N4 Si4 C47 19.68(14)
Dy1 N4 P4 C32 10.79(10)
Dy1 N4 P4 C33 -102.90(8)
Dy1 N4 P4 C39 140.42(8)
